data_4331636
loop_
_publ_author_name
'Takahiko Ogawa'
'Yuji Kajita'
'Yuko Wasada-Tsutsui'
'Hiroaki Wasada'
'Hideki Masuda'

_publ_contact_author_address 'gokiso-cho, showa-ku, nagoya 466-8555, Japan'
_publ_contact_author_email masuda.hideki@nitech.ac.jp
_publ_contact_author_fax +81-52-735-5209
_publ_contact_author_name 'Hideki Masuda'
_publ_contact_author_phone +81-52-735-5228
_publ_section_title
;
 Preparation, Characterization, and Reactivity of Dinitrogen Molybdenum
 Complexes with Bis(diphenylphosphino)amine Derivative Ligands that Form a
 Unique 4-Membered P-N-P Chelate Ring
;
_journal_name_full 'Inorganic Chemistry'
_journal_page_first 182
_journal_page_last 195
_journal_paper_doi 10.1021/ic301577a
_journal_volume 52
_journal_year 2013
_chemical_formula_moiety 'C64 H58 Mo N6 P4 C3 O'
_chemical_formula_sum 'C67 H58 Mo N6 O P4'
_chemical_formula_weight 1183.07
_space_group_IT_number 60
_symmetry_cell_setting orthorhombic
_symmetry_Int_Tables_number 60
_symmetry_space_group_name_Hall '-P 2n 2ab'
_symmetry_space_group_name_H-M 'P b c n'
_atom_sites_solution_hydrogens geom
_atom_sites_solution_primary direct
_atom_sites_solution_secondary difmap
_cell_angle_alpha 90.0000
_cell_angle_beta 90.0000
_cell_angle_gamma 90.0000
_cell_formula_units_Z 4
_cell_length_a 14.7122(6)
_cell_length_b 23.2371(6)
_cell_length_c 18.0126(6)
_cell_measurement_reflns_used 16779
_cell_measurement_temperature 173
_cell_measurement_theta_max 27.48
_cell_measurement_theta_min 3.12
_cell_volume 6157.9(4)
_computing_cell_refinement CrystalClear
_computing_data_collection 'CrystalClear (Rigaku/MSC Inc., 2006)'
_computing_data_reduction CrystalClear
_computing_molecular_graphics 'CrystalStructure 4.0'
_computing_publication_material 'CrystalStructure 4.0 (Rigaku, 2010)'
_computing_structure_refinement 'SHELXL97 (Sheldrick, 2008)'
_computing_structure_solution 'SIR92 (Altomare, et al., 1994)'
_diffrn_ambient_temperature 173
_diffrn_detector_area_resol_mean 7.314
_diffrn_measured_fraction_theta_full 0.997
_diffrn_measured_fraction_theta_max 0.997
_diffrn_measurement_device_type 'Rigaku Mercury70'
_diffrn_measurement_method \w
_diffrn_radiation_type 'Mo K\a'
_diffrn_radiation_wavelength 0.71070
_diffrn_reflns_av_R_equivalents 0.0240
_diffrn_reflns_limit_h_max 19
_diffrn_reflns_limit_h_min -16
_diffrn_reflns_limit_k_max 22
_diffrn_reflns_limit_k_min -30
_diffrn_reflns_limit_l_max 23
_diffrn_reflns_limit_l_min -23
_diffrn_reflns_number 45970
_diffrn_reflns_theta_full 27.50
_diffrn_reflns_theta_max 27.49
_diffrn_standards_number 0
_exptl_absorpt_coefficient_mu 0.364
_exptl_absorpt_correction_T_max 0.913
_exptl_absorpt_correction_T_min 0.839
_exptl_absorpt_correction_type multi-scan
_exptl_absorpt_process_details 'REQAB (Rigaku, 1998)'
_exptl_crystal_colour red
_exptl_crystal_density_diffrn 1.289
_exptl_crystal_description block
_exptl_crystal_F_000 2472.00
_exptl_crystal_size_max 0.250
_exptl_crystal_size_mid 0.250
_exptl_crystal_size_min 0.250
_refine_diff_density_max 0.980
_refine_diff_density_min -1.090
_refine_ls_extinction_method none
_refine_ls_goodness_of_fit_ref 1.080
_refine_ls_hydrogen_treatment constr
_refine_ls_number_parameters 371
_refine_ls_number_reflns 7049
_refine_ls_number_restraints 0
_refine_ls_R_factor_gt 0.0392
_refine_ls_shift/su_max 0.002
_refine_ls_structure_factor_coef Fsqd
_refine_ls_weighting_details 'w = 1/[\s^2^(Fo^2^)+(0.0605P)^2^+5.2255P] where P=(Fo^2^+2Fc^2^)/3'
_refine_ls_weighting_scheme calc
_refine_ls_wR_factor_ref 0.1152
_reflns_number_gt 6373
_reflns_number_total 7049
_reflns_threshold_expression F^2^>2.0\s(F^2^)
_cod_data_source_file ic301577a_si_002_4.cif
_cod_data_source_block 2Xy
_cod_database_code 4331636

loop_
_symmetry_equiv_pos_site_id
_symmetry_equiv_pos_as_xyz
1 +X,+Y,+Z
2 1/2-X,1/2+Y,+Z
3 +X,-Y,1/2+Z
4 1/2-X,1/2-Y,1/2+Z
5 -X,-Y,-Z
6 1/2+X,1/2-Y,-Z
7 -X,+Y,1/2-Z
8 1/2+X,1/2+Y,1/2-Z

loop_
_atom_site_label
_atom_site_type_symbol
_atom_site_fract_x
_atom_site_fract_y
_atom_site_fract_z
_atom_site_U_iso_or_equiv
_atom_site_adp_type
_atom_site_occupancy
_atom_site_symmetry_multiplicity
_atom_site_calc_flag
_atom_site_refinement_flags
Mo1 Mo 1.0000 0.200693(9) 0.7500 0.01917(8) Uani 1.0 4 d .
P1 P 1.00652(3) 0.14315(2) 0.63902(3) 0.02117(12) Uani 1.0 8 d .
P2 P 1.02693(3) 0.25688(2) 0.63951(3) 0.02088(11) Uani 1.0 8 d .
O1 O 0.5000 0.0365(4) 0.2500 0.419(13) Uani 1.0 4 d .
N1 N 0.86267(12) 0.20190(7) 0.73534(9) 0.0279(4) Uani 1.0 8 d .
N2 N 0.78789(13) 0.20322(10) 0.72730(12) 0.0431(5) Uani 1.0 8 d .
N3 N 1.02704(12) 0.19952(6) 0.57714(9) 0.0224(4) Uani 1.0 8 d .
C1 C 0.89870(13) 0.11097(8) 0.60988(11) 0.0267(4) Uani 1.0 8 d .
C2 C 0.86283(16) 0.06671(10) 0.65376(14) 0.0379(5) Uani 1.0 8 d .
C3 C 0.77690(19) 0.04505(11) 0.63880(17) 0.0480(7) Uani 1.0 8 d .
C4 C 0.72567(16) 0.06728(11) 0.58172(16) 0.0472(6) Uani 1.0 8 d .
C5 C 0.75928(16) 0.11197(11) 0.53952(14) 0.0417(6) Uani 1.0 8 d .
C6 C 0.84588(14) 0.13363(9) 0.55315(12) 0.0312(5) Uani 1.0 8 d .
C7 C 1.09123(14) 0.08724(9) 0.61898(11) 0.0287(4) Uani 1.0 8 d .
C8 C 1.07016(18) 0.03282(10) 0.59161(15) 0.0425(6) Uani 1.0 8 d .
C9 C 1.1371(2) -0.00861(11) 0.58362(19) 0.0568(8) Uani 1.0 8 d .
C10 C 1.2254(2) 0.00325(12) 0.60247(17) 0.0555(8) Uani 1.0 8 d .
C11 C 1.24756(19) 0.05731(13) 0.62837(17) 0.0544(7) Uani 1.0 8 d .
C12 C 1.18124(17) 0.09920(11) 0.63692(14) 0.0421(6) Uani 1.0 8 d .
C13 C 0.95065(14) 0.31097(9) 0.59959(11) 0.0283(4) Uani 1.0 8 d .
C14 C 0.85960(16) 0.29524(10) 0.59180(13) 0.0362(5) Uani 1.0 8 d .
C15 C 0.79552(18) 0.33443(13) 0.56630(14) 0.0495(7) Uani 1.0 8 d .
C16 C 0.8217(3) 0.38976(14) 0.54798(18) 0.0641(9) Uani 1.0 8 d .
C17 C 0.9116(3) 0.40568(13) 0.5540(2) 0.0706(10) Uani 1.0 8 d .
C18 C 0.9762(2) 0.36637(11) 0.57999(17) 0.0498(7) Uani 1.0 8 d .
C19 C 1.14033(13) 0.28820(9) 0.63435(11) 0.0270(4) Uani 1.0 8 d .
C20 C 1.21185(14) 0.26148(10) 0.59742(12) 0.0337(5) Uani 1.0 8 d .
C21 C 1.30038(16) 0.28166(13) 0.60657(14) 0.0476(7) Uani 1.0 8 d .
C22 C 1.31783(18) 0.32849(14) 0.65071(15) 0.0545(8) Uani 1.0 8 d .
C23 C 1.2479(2) 0.35523(13) 0.68755(15) 0.0548(8) Uani 1.0 8 d .
C24 C 1.15955(17) 0.33510(10) 0.68055(14) 0.0404(6) Uani 1.0 8 d .
C25 C 1.04168(13) 0.19941(8) 0.49895(10) 0.0231(4) Uani 1.0 8 d .
C26 C 1.04659(13) 0.14786(9) 0.45927(10) 0.0271(4) Uani 1.0 8 d .
C27 C 1.06329(15) 0.14821(10) 0.38300(11) 0.0325(5) Uani 1.0 8 d .
C28 C 1.07203(16) 0.20042(10) 0.34609(11) 0.0346(5) Uani 1.0 8 d .
C29 C 1.06567(14) 0.25217(9) 0.38405(11) 0.0306(5) Uani 1.0 8 d .
C30 C 1.05195(14) 0.25129(9) 0.46060(10) 0.0270(4) Uani 1.0 8 d .
C31 C 1.0728(2) 0.09175(12) 0.34230(13) 0.0494(7) Uani 1.0 8 d .
C32 C 1.07180(19) 0.30893(11) 0.34428(13) 0.0426(6) Uani 1.0 8 d .
C33 C 0.4391(5) 0.0127(3) 0.1945(5) 0.072(3) Uani 0.5000 8 d .
C34 C 0.4624(7) -0.0467(4) 0.2562(8) 0.117(5) Uani 0.5000 8 d .
C35 C 0.5045(8) -0.0185(7) 0.3153(6) 0.117(5) Uani 0.5000 8 d .
H2 H 0.8974 0.0515 0.6938 0.0455 Uiso 1.0 8 calc R
H3 H 0.7532 0.0146 0.6682 0.0576 Uiso 1.0 8 calc R
H4 H 0.6672 0.0519 0.5714 0.0567 Uiso 1.0 8 calc R
H5 H 0.7232 0.1280 0.5010 0.0500 Uiso 1.0 8 calc R
H6 H 0.8690 0.1641 0.5234 0.0375 Uiso 1.0 8 calc R
H8 H 1.0093 0.0240 0.5783 0.0510 Uiso 1.0 8 calc R
H9 H 1.1217 -0.0456 0.5649 0.0682 Uiso 1.0 8 calc R
H10 H 1.2710 -0.0255 0.5977 0.0666 Uiso 1.0 8 calc R
H11 H 1.3089 0.0660 0.6405 0.0653 Uiso 1.0 8 calc R
H12 H 1.1973 0.1362 0.6551 0.0506 Uiso 1.0 8 calc R
H14 H 0.8412 0.2572 0.6041 0.0435 Uiso 1.0 8 calc R
H15 H 0.7337 0.3232 0.5615 0.0594 Uiso 1.0 8 calc R
H16 H 0.7778 0.4168 0.5312 0.0769 Uiso 1.0 8 calc R
H17 H 0.9297 0.4435 0.5406 0.0847 Uiso 1.0 8 calc R
H18 H 1.0380 0.3777 0.5842 0.0597 Uiso 1.0 8 calc R
H20 H 1.2004 0.2295 0.5660 0.0404 Uiso 1.0 8 calc R
H21 H 1.3491 0.2628 0.5820 0.0571 Uiso 1.0 8 calc R
H22 H 1.3782 0.3424 0.6558 0.0654 Uiso 1.0 8 calc R
H23 H 1.2601 0.3877 0.7180 0.0658 Uiso 1.0 8 calc R
H24 H 1.1118 0.3532 0.7073 0.0485 Uiso 1.0 8 calc R
H26 H 1.0385 0.1123 0.4844 0.0325 Uiso 1.0 8 calc R
H28 H 1.0825 0.2007 0.2940 0.0415 Uiso 1.0 8 calc R
H30 H 1.0496 0.2866 0.4872 0.0324 Uiso 1.0 8 calc R
H31A H 1.0889 0.0992 0.2904 0.0593 Uiso 1.0 8 calc R
H31B H 1.0150 0.0708 0.3444 0.0593 Uiso 1.0 8 calc R
H31C H 1.1205 0.0687 0.3657 0.0593 Uiso 1.0 8 calc R
H32A H 1.1258 0.3298 0.3613 0.0511 Uiso 1.0 8 calc R
H32B H 1.0174 0.3318 0.3549 0.0511 Uiso 1.0 8 calc R
H32C H 1.0763 0.3022 0.2907 0.0511 Uiso 1.0 8 calc R

loop_
_atom_site_aniso_label
_atom_site_aniso_U_11
_atom_site_aniso_U_22
_atom_site_aniso_U_33
_atom_site_aniso_U_12
_atom_site_aniso_U_13
_atom_site_aniso_U_23
Mo1 0.01695(13) 0.02395(14) 0.01660(13) 0.0000 0.00104(7) 0.0000
P1 0.0224(3) 0.0219(3) 0.0192(3) 0.00038(17) 0.00158(16) 0.00030(17)
P2 0.0198(3) 0.0228(3) 0.0200(3) -0.00036(17) 0.00073(17) -0.00025(17)
O1 0.90(4) 0.171(9) 0.185(10) 0.0000 -0.234(16) 0.0000
N1 0.0246(9) 0.0384(10) 0.0208(8) -0.0006(7) 0.0012(7) -0.0025(7)
N2 0.0225(10) 0.0722(15) 0.0347(10) 0.0005(9) -0.0019(8) -0.0062(10)
N3 0.0252(8) 0.0232(8) 0.0187(8) -0.0004(6) 0.0021(7) 0.0000(6)
C1 0.0256(10) 0.0271(10) 0.0274(9) -0.0024(8) 0.0042(8) -0.0058(8)
C2 0.0357(12) 0.0342(11) 0.0439(13) -0.0056(9) 0.0045(10) 0.0047(10)
C3 0.0417(14) 0.0378(13) 0.0645(17) -0.0128(11) 0.0121(13) -0.0016(12)
C4 0.0279(12) 0.0478(14) 0.0659(17) -0.0099(10) 0.0042(12) -0.0142(13)
C5 0.0285(11) 0.0517(14) 0.0449(13) -0.0024(10) -0.0028(10) -0.0098(11)
C6 0.0267(10) 0.0370(11) 0.0301(10) -0.0008(9) 0.0010(8) -0.0045(9)
C7 0.0308(10) 0.0301(10) 0.0251(9) 0.0073(8) 0.0036(8) 0.0017(8)
C8 0.0412(13) 0.0313(11) 0.0551(15) 0.0043(10) 0.0056(11) -0.0050(10)
C9 0.0604(18) 0.0319(13) 0.078(2) 0.0108(12) 0.0132(16) -0.0067(13)
C10 0.0566(17) 0.0493(15) 0.0607(17) 0.0278(13) 0.0078(14) 0.0001(13)
C11 0.0378(14) 0.0669(18) 0.0587(17) 0.0210(13) -0.0045(12) -0.0106(14)
C12 0.0360(12) 0.0457(13) 0.0448(13) 0.0095(10) -0.0036(10) -0.0098(11)
C13 0.0304(10) 0.0302(10) 0.0242(9) 0.0068(8) -0.0009(8) -0.0014(8)
C14 0.0301(11) 0.0450(13) 0.0336(11) 0.0072(9) -0.0033(9) 0.0003(9)
C15 0.0378(13) 0.0675(18) 0.0432(14) 0.0197(13) -0.0076(11) -0.0005(12)
C16 0.070(2) 0.0602(18) 0.0624(18) 0.0371(16) -0.0180(16) 0.0008(15)
C17 0.082(3) 0.0355(14) 0.094(3) 0.0140(15) -0.020(2) 0.0136(15)
C18 0.0512(15) 0.0323(12) 0.0658(18) 0.0023(11) -0.0115(14) 0.0082(12)
C19 0.0233(10) 0.0328(10) 0.0250(9) -0.0047(8) -0.0007(8) 0.0069(8)
C20 0.0267(10) 0.0464(13) 0.0279(10) -0.0005(9) 0.0025(8) 0.0084(9)
C21 0.0255(11) 0.0782(19) 0.0392(13) -0.0020(12) 0.0034(10) 0.0191(13)
C22 0.0319(13) 0.085(2) 0.0470(15) -0.0259(14) -0.0097(11) 0.0221(14)
C23 0.0529(17) 0.0616(17) 0.0499(15) -0.0297(14) -0.0136(13) 0.0021(13)
C24 0.0381(13) 0.0421(13) 0.0410(12) -0.0112(10) -0.0026(10) -0.0030(10)
C25 0.0194(9) 0.0309(10) 0.0190(9) -0.0019(7) 0.0011(7) -0.0001(7)
C26 0.0279(10) 0.0309(10) 0.0224(9) -0.0024(8) 0.0031(8) -0.0009(8)
C27 0.0323(11) 0.0421(12) 0.0231(9) -0.0022(9) 0.0036(8) -0.0054(8)
C28 0.0332(12) 0.0526(14) 0.0180(9) -0.0022(10) 0.0019(8) 0.0004(8)
C29 0.0260(10) 0.0418(12) 0.0241(10) -0.0024(9) -0.0004(8) 0.0067(8)
C30 0.0275(10) 0.0317(10) 0.0217(9) -0.0009(8) -0.0008(8) 0.0020(8)
C31 0.0671(18) 0.0504(15) 0.0308(12) -0.0037(13) 0.0101(12) -0.0116(10)
C32 0.0482(15) 0.0494(14) 0.0302(11) -0.0008(11) -0.0001(10) 0.0143(10)
C33 0.047(4) 0.060(4) 0.110(7) -0.001(3) -0.028(4) -0.010(4)
C34 0.097(8) 0.079(6) 0.175(11) -0.037(5) -0.009(8) 0.056(7)
C35 0.099(8) 0.176(13) 0.075(7) 0.039(8) -0.022(6) -0.033(8)

loop_
_atom_type_symbol
_atom_type_description
_atom_type_scat_dispersion_real
_atom_type_scat_dispersion_imag
_atom_type_scat_source
C C 0.0033 0.0016
;
International Tables for Crystallography
(1992, Vol. C, Tables 4.2.6.8 and 6.1.1.4)
;
H H 0.0000 0.0000
;
International Tables for Crystallography
(1992, Vol. C, Table 6.1.1.4)
;
N N 0.0061 0.0033
;
International Tables for Crystallography
(1992, Vol. C, Tables 4.2.6.8 and 6.1.1.4)
;
P P 0.1023 0.0942
;
International Tables for Crystallography
(1992, Vol. C, Tables 4.2.6.8 and 6.1.1.4)
;
Mo Mo -1.6832 0.6857
;
International Tables for Crystallography
(1992, Vol. C, Tables 4.2.6.8 and 6.1.1.4)
;
O O 0.0106 0.0060
;
International Tables for Crystallography
(1992, Vol. C, Tables 4.2.6.8 and 6.1.1.4)
;

loop_
_geom_angle_atom_site_label_1
_geom_angle_atom_site_label_2
_geom_angle_atom_site_label_3
_geom_angle
_geom_angle_publ_flag
_geom_angle_site_symmetry_1
_geom_angle_site_symmetry_3
P1 Mo1 P1 112.505(19) yes . 7_756
P1 Mo1 P2 66.985(17) yes . .
P1 Mo1 P2 172.816(15) yes . 7_756
P1 Mo1 N1 86.53(5) yes . .
P1 Mo1 N1 94.34(5) yes . 7_756
P1 Mo1 P2 172.816(15) yes 7_756 .
P1 Mo1 P2 66.985(17) yes 7_756 7_756
P1 Mo1 N1 94.34(5) yes 7_756 .
P1 Mo1 N1 86.53(5) yes 7_756 7_756
P2 Mo1 P2 114.486(19) yes . 7_756
P2 Mo1 N1 92.78(5) yes . .
P2 Mo1 N1 86.37(5) yes . 7_756
P2 Mo1 N1 86.37(5) yes 7_756 .
P2 Mo1 N1 92.78(5) yes 7_756 7_756
N1 Mo1 N1 178.42(7) yes . 7_756
Mo1 P1 N3 96.91(6) yes . .
Mo1 P1 C1 115.50(7) yes . .
Mo1 P1 C7 125.69(7) yes . .
N3 P1 C1 105.86(9) yes . .
N3 P1 C7 106.73(9) yes . .
C1 P1 C7 104.05(9) yes . .
Mo1 P2 N3 96.78(6) yes . .
Mo1 P2 C13 126.47(7) yes . .
Mo1 P2 C19 114.11(7) yes . .
N3 P2 C13 105.80(9) yes . .
N3 P2 C19 105.76(9) yes . .
C13 P2 C19 105.47(10) yes . .
C33 O1 C33 135.3(8) yes . 7_655
C33 O1 C35 102.1(7) yes . .
C33 O1 C35 39.7(5) yes . 7_655
C33 O1 C35 39.7(5) yes 7_655 .
C33 O1 C35 102.1(7) yes 7_655 7_655
C35 O1 C35 85.3(8) yes . 7_655
Mo1 N1 N2 179.20(18) yes . .
P1 N3 P2 99.32(9) yes . .
P1 N3 C25 130.98(13) yes . .
P2 N3 C25 129.69(13) yes . .
P1 C1 C2 117.69(16) yes . .
P1 C1 C6 122.78(15) yes . .
C2 C1 C6 118.90(19) yes . .
C1 C2 C3 120.0(3) yes . .
C2 C3 C4 120.6(3) yes . .
C3 C4 C5 119.9(3) yes . .
C4 C5 C6 120.2(3) yes . .
C1 C6 C5 120.4(2) yes . .
P1 C7 C8 124.14(18) yes . .
P1 C7 C12 117.33(17) yes . .
C8 C7 C12 118.4(2) yes . .
C7 C8 C9 120.6(3) yes . .
C8 C9 C10 120.6(3) yes . .
C9 C10 C11 119.4(3) yes . .
C10 C11 C12 120.7(3) yes . .
C7 C12 C11 120.2(3) yes . .
P2 C13 C14 116.60(16) yes . .
P2 C13 C18 124.81(18) yes . .
C14 C13 C18 118.5(3) yes . .
C13 C14 C15 120.9(3) yes . .
C14 C15 C16 120.0(3) yes . .
C15 C16 C17 119.9(3) yes . .
C16 C17 C18 120.2(3) yes . .
C13 C18 C17 120.5(3) yes . .
P2 C19 C20 122.58(17) yes . .
P2 C19 C24 117.74(16) yes . .
C20 C19 C24 118.6(2) yes . .
C19 C20 C21 120.0(3) yes . .
C20 C21 C22 120.7(3) yes . .
C21 C22 C23 119.9(3) yes . .
C22 C23 C24 120.4(3) yes . .
C19 C24 C23 120.4(3) yes . .
N3 C25 C26 121.01(17) yes . .
N3 C25 C30 120.22(17) yes . .
C26 C25 C30 118.77(17) yes . .
C25 C26 C27 120.52(19) yes . .
C26 C27 C28 119.5(2) yes . .
C26 C27 C31 119.3(2) yes . .
C28 C27 C31 121.20(19) yes . .
C27 C28 C29 121.00(19) yes . .
C28 C29 C30 119.01(19) yes . .
C28 C29 C32 121.45(19) yes . .
C30 C29 C32 119.53(19) yes . .
C25 C30 C29 121.15(19) yes . .
O1 C33 C34 75.5(6) yes . .
O1 C33 C35 84.1(8) yes . 7_655
C34 C33 C35 57.2(8) yes . 7_655
C33 C34 C34 93.7(10) yes . 7_655
C33 C34 C35 101.2(8) yes . .
C33 C34 C35 38.0(6) yes . 7_655
C34 C34 C35 73.5(10) yes 7_655 .
C34 C34 C35 61.3(10) yes 7_655 7_655
C35 C34 C35 107.5(9) yes . 7_655
O1 C35 C33 56.2(7) yes . 7_655
O1 C35 C34 79.2(7) yes . .
O1 C35 C34 76.0(7) yes . 7_655
C33 C35 C34 121.0(11) yes 7_655 .
C33 C35 C34 84.8(9) yes 7_655 7_655
C34 C35 C34 45.2(7) yes . 7_655
C1 C2 H2 119.989 no . .
C3 C2 H2 119.991 no . .
C2 C3 H3 119.727 no . .
C4 C3 H3 119.720 no . .
C3 C4 H4 120.060 no . .
C5 C4 H4 120.041 no . .
C4 C5 H5 119.887 no . .
C6 C5 H5 119.882 no . .
C1 C6 H6 119.820 no . .
C5 C6 H6 119.823 no . .
C7 C8 H8 119.683 no . .
C9 C8 H8 119.670 no . .
C8 C9 H9 119.701 no . .
C10 C9 H9 119.718 no . .
C9 C10 H10 120.303 no . .
C11 C10 H10 120.325 no . .
C10 C11 H11 119.637 no . .
C12 C11 H11 119.631 no . .
C7 C12 H12 119.873 no . .
C11 C12 H12 119.881 no . .
C13 C14 H14 119.564 no . .
C15 C14 H14 119.569 no . .
C14 C15 H15 120.015 no . .
C16 C15 H15 120.032 no . .
C15 C16 H16 120.028 no . .
C17 C16 H16 120.038 no . .
C16 C17 H17 119.888 no . .
C18 C17 H17 119.885 no . .
C13 C18 H18 119.754 no . .
C17 C18 H18 119.774 no . .
C19 C20 H20 119.998 no . .
C21 C20 H20 120.001 no . .
C20 C21 H21 119.670 no . .
C22 C21 H21 119.656 no . .
C21 C22 H22 120.038 no . .
C23 C22 H22 120.025 no . .
C22 C23 H23 119.823 no . .
C24 C23 H23 119.810 no . .
C19 C24 H24 119.808 no . .
C23 C24 H24 119.816 no . .
C25 C26 H26 119.748 no . .
C27 C26 H26 119.733 no . .
C27 C28 H28 119.492 no . .
C29 C28 H28 119.503 no . .
C25 C30 H30 119.421 no . .
C29 C30 H30 119.427 no . .
C27 C31 H31A 109.470 no . .
C27 C31 H31B 109.469 no . .
C27 C31 H31C 109.463 no . .
H31A C31 H31B 109.479 no . .
H31A C31 H31C 109.471 no . .
H31B C31 H31C 109.474 no . .
C29 C32 H32A 109.474 no . .
C29 C32 H32B 109.473 no . .
C29 C32 H32C 109.469 no . .
H32A C32 H32B 109.472 no . .
H32A C32 H32C 109.464 no . .
H32B C32 H32C 109.476 no . .

loop_
_geom_bond_atom_site_label_1
_geom_bond_atom_site_label_2
_geom_bond_distance
_geom_bond_publ_flag
_geom_bond_site_symmetry_2
Mo1 P1 2.4069(6) yes .
Mo1 P1 2.4069(6) yes 7_756
Mo1 P2 2.4130(6) yes .
Mo1 P2 2.4130(6) yes 7_756
Mo1 N1 2.0378(18) yes .
Mo1 N1 2.0378(18) yes 7_756
P1 N3 1.7462(16) yes .
P1 C1 1.831(2) yes .
P1 C7 1.836(3) yes .
P2 N3 1.7432(16) yes .
P2 C13 1.832(3) yes .
P2 C19 1.823(2) yes .
O1 C33 1.452(9) yes .
O1 C33 1.452(9) yes 7_655
O1 C35 1.738(15) yes .
O1 C35 1.738(15) yes 7_655
N1 N2 1.110(3) yes .
N3 C25 1.425(3) yes .
C1 C2 1.400(3) yes .
C1 C6 1.388(3) yes .
C2 C3 1.387(4) yes .
C3 C4 1.376(4) yes .
C4 C5 1.379(4) yes .
C5 C6 1.392(4) yes .
C7 C8 1.392(4) yes .
C7 C12 1.391(4) yes .
C8 C9 1.385(4) yes .
C9 C10 1.371(5) yes .
C10 C11 1.379(5) yes .
C11 C12 1.387(4) yes .
C13 C14 1.396(4) yes .
C13 C18 1.387(4) yes .
C14 C15 1.389(4) yes .
C15 C16 1.382(5) yes .
C16 C17 1.377(5) yes .
C17 C18 1.399(5) yes .
C19 C20 1.391(3) yes .
C19 C24 1.400(4) yes .
C20 C21 1.394(4) yes .
C21 C22 1.372(5) yes .
C22 C23 1.373(4) yes .
C23 C24 1.388(4) yes .
C25 C26 1.397(3) yes .
C25 C30 1.398(3) yes .
C26 C27 1.396(3) yes .
C27 C28 1.389(4) yes .
C27 C31 1.509(4) yes .
C28 C29 1.386(3) yes .
C29 C30 1.394(3) yes .
C29 C32 1.504(4) yes .
C33 C34 1.806(14) yes .
C33 C35 1.117(15) yes 7_655
C34 C34 1.128(15) yes 7_655
C34 C35 1.395(17) yes .
C34 C35 1.524(17) yes 7_655
C2 H2 0.950 no .
C3 H3 0.950 no .
C4 H4 0.950 no .
C5 H5 0.950 no .
C6 H6 0.950 no .
C8 H8 0.950 no .
C9 H9 0.950 no .
C10 H10 0.950 no .
C11 H11 0.950 no .
C12 H12 0.950 no .
C14 H14 0.950 no .
C15 H15 0.950 no .
C16 H16 0.950 no .
C17 H17 0.950 no .
C18 H18 0.950 no .
C20 H20 0.950 no .
C21 H21 0.950 no .
C22 H22 0.950 no .
C23 H23 0.950 no .
C24 H24 0.950 no .
C26 H26 0.950 no .
C28 H28 0.950 no .
C30 H30 0.950 no .
C31 H31A 0.980 no .
C31 H31B 0.980 no .
C31 H31C 0.980 no .
C32 H32A 0.980 no .
C32 H32B 0.980 no .
C32 H32C 0.980 no .

loop_
_geom_contact_atom_site_label_1
_geom_contact_atom_site_label_2
_geom_contact_distance
_geom_contact_publ_flag
_geom_contact_site_symmetry_2
Mo1 N2 3.148(2) no 7_756
Mo1 N3 3.1391(17) no 7_756
Mo1 C1 3.597(2) no 7_756
Mo1 C19 3.569(2) no 7_756
P1 C26 3.2928(19) no .
P2 C30 3.2462(19) no .
N1 C1 3.139(3) no .
N1 C2 3.468(3) no .
N1 C12 3.377(3) no 7_756
N1 C14 3.375(3) no .
N1 C19 3.088(3) no 7_756
N1 C20 3.492(3) no 7_756
N1 C24 3.462(3) no 7_756
N2 C1 3.424(3) no .
N2 C12 3.468(4) no 7_756
N2 C14 3.412(4) no .
N2 C19 3.350(3) no 7_756
N2 C20 3.435(3) no 7_756
N2 C24 3.570(4) no 7_756
N3 C6 3.104(3) no .
N3 C12 3.426(3) no .
N3 C14 3.329(3) no .
N3 C20 3.098(3) no .
C1 C4 2.787(3) no .
C1 C8 3.126(4) no .
C1 C25 3.555(3) no .
C1 C26 3.582(3) no .
C2 C5 2.768(4) no .
C2 C7 3.451(4) no .
C2 C8 3.343(4) no .
C3 C6 2.765(4) no .
C6 C25 3.404(3) no .
C6 C26 3.419(3) no .
C7 C10 2.792(4) no .
C7 C25 3.464(3) no .
C7 C26 3.270(3) no .
C8 C11 2.752(4) no .
C8 C26 3.598(4) no .
C9 C12 2.760(4) no .
C13 C16 2.795(4) no .
C13 C24 3.448(4) no .
C13 C25 3.435(3) no .
C13 C30 3.227(3) no .
C14 C17 2.763(4) no .
C15 C18 2.771(4) no .
C18 C19 3.176(4) no .
C18 C24 3.330(4) no .
C19 C22 2.790(4) no .
C19 C25 3.509(3) no .
C19 C30 3.496(3) no .
C20 C23 2.768(4) no .
C20 C25 3.390(3) no .
C20 C30 3.415(3) no .
C21 C24 2.759(4) no .
C25 C28 2.789(3) no .
C26 C29 2.791(3) no .
C27 C30 2.778(3) no .
N2 C32 3.442(4) no 6_456
C6 C21 3.550(4) no 6_456
C10 C33 3.572(9) no 3_655
C11 C16 3.577(5) no 6_556
C11 C33 3.465(8) no 3_655
C15 C27 3.559(4) no 6_456
C16 C11 3.577(5) no 6_456
C21 C6 3.550(4) no 6_556
C27 C15 3.559(4) no 6_556
C32 N2 3.442(4) no 6_556
C33 C10 3.572(9) no 3_454
C33 C11 3.465(8) no 3_454
P1 H2 2.8437 no .
P1 H6 2.9438 no .
P1 H8 2.9770 no .
P1 H12 2.8268 no .
P1 H26 2.9144 no .
P2 H14 2.8058 no .
P2 H18 2.9834 no .
P2 H20 2.9446 no .
P2 H24 2.8394 no .
P2 H30 2.8488 no .
N1 H12 2.6465 no 7_756
N1 H14 2.7093 no .
N2 H12 2.6380 no 7_756
N2 H14 2.6673 no .
N3 H6 2.6499 no .
N3 H12 3.2271 no .
N3 H14 3.0837 no .
N3 H20 2.6509 no .
N3 H26 2.6323 no .
N3 H30 2.6129 no .
C1 H3 3.2708 no .
C1 H5 3.2664 no .
C1 H8 2.6556 no .
C1 H14 3.5039 no .
C1 H26 3.0563 no .
C2 H4 3.2562 no .
C2 H6 3.2616 no .
C2 H8 2.7337 no .
C3 H5 3.2409 no .
C4 H2 3.2541 no .
C4 H6 3.2567 no .
C5 H3 3.2405 no .
C6 H2 3.2606 no .
C6 H4 3.2599 no .
C6 H8 3.5314 no .
C6 H14 3.0160 no .
C6 H26 3.1324 no .
C7 H2 3.2619 no .
C7 H2 3.4774 no 7_756
C7 H9 3.2670 no .
C7 H11 3.2636 no .
C7 H26 2.6110 no .
C8 H2 3.1684 no .
C8 H10 3.2524 no .
C8 H12 3.2526 no .
C8 H26 2.7122 no .
C9 H11 3.2309 no .
C10 H8 3.2465 no .
C10 H12 3.2580 no .
C11 H9 3.2325 no .
C12 H2 3.4446 no 7_756
C12 H8 3.2513 no .
C12 H10 3.2618 no .
C12 H20 3.2981 no .
C12 H26 3.4714 no .
C13 H15 3.2773 no .
C13 H17 3.2723 no .
C13 H24 3.2168 no .
C13 H30 2.5570 no .
C14 H6 3.2897 no .
C14 H16 3.2577 no .
C14 H18 3.2528 no .
C14 H30 3.3766 no .
C15 H17 3.2459 no .
C16 H14 3.2540 no .
C16 H18 3.2601 no .
C17 H15 3.2463 no .
C18 H14 3.2503 no .
C18 H16 3.2649 no .
C18 H24 3.0544 no .
C18 H30 2.7199 no .
C19 H18 2.7214 no .
C19 H21 3.2672 no .
C19 H23 3.2745 no .
C19 H30 2.9686 no .
C20 H12 3.0984 no .
C20 H22 3.2608 no .
C20 H24 3.2599 no .
C20 H30 3.1598 no .
C21 H23 3.2329 no .
C22 H20 3.2574 no .
C22 H24 3.2489 no .
C23 H21 3.2319 no .
C24 H18 2.6810 no .
C24 H20 3.2626 no .
C24 H22 3.2525 no .
C25 H6 2.7066 no .
C25 H20 2.7194 no .
C26 H6 2.8824 no .
C26 H20 3.5225 no .
C26 H28 3.2621 no .
C26 H30 3.2625 no .
C26 H31A 3.3050 no .
C26 H31B 2.7758 no .
C26 H31C 2.7223 no .
C28 H26 3.2625 no .
C28 H30 3.2520 no .
C28 H31A 2.5702 no .
C28 H31B 3.1268 no .
C28 H31C 3.1638 no .
C28 H32A 3.1208 no .
C28 H32B 3.1606 no .
C28 H32C 2.5677 no .
C30 H6 3.5546 no .
C30 H20 2.9370 no .
C30 H26 3.2645 no .
C30 H28 3.2537 no .
C30 H32A 2.7759 no .
C30 H32B 2.7172 no .
C30 H32C 3.3007 no .
C31 H26 2.6518 no .
C31 H28 2.6797 no .
C32 H28 2.6783 no .
C32 H30 2.6462 no .
H2 H3 2.3331 no .
H2 H8 2.7287 no .
H3 H4 2.3224 no .
H4 H5 2.3278 no .
H5 H6 2.3375 no .
H6 H14 2.6385 no .
H6 H26 2.8577 no .
H8 H9 2.3260 no .
H8 H26 2.6932 no .
H9 H10 2.3214 no .
H10 H11 2.3285 no .
H11 H12 2.3299 no .
H12 H20 2.6980 no .
H14 H15 2.3330 no .
H15 H16 2.3333 no .
H16 H17 2.3255 no .
H17 H18 2.3439 no .
H18 H24 2.5325 no .
H18 H30 2.7511 no .
H20 H21 2.3395 no .
H20 H30 2.9490 no .
H21 H22 2.3177 no .
H22 H23 2.3204 no .
H23 H24 2.3323 no .
H26 H31A 3.5853 no .
H26 H31B 2.7219 no .
H26 H31C 2.6558 no .
H28 H31A 2.3616 no .
H28 H31B 3.3037 no .
H28 H31C 3.3748 no .
H28 H32A 3.2983 no .
H28 H32B 3.3769 no .
H28 H32C 2.3621 no .
H30 H32A 2.7214 no .
H30 H32B 2.6469 no .
H30 H32C 3.5795 no .
O1 H24 3.1406 no 4_654
O1 H24 3.1406 no 6_456
N2 H32A 2.9707 no 6_456
N2 H32C 3.1327 no 6_456
C1 H9 3.5091 no 5_756
C2 H31C 3.1743 no 5_756
C3 H31C 3.0437 no 5_756
C4 H9 3.5032 no 5_756
C4 H10 3.3753 no 5_756
C4 H32A 2.9885 no 6_456
C5 H9 2.9975 no 5_756
C5 H10 3.2166 no 5_756
C5 H32A 2.9795 no 6_456
C6 H9 2.9896 no 5_756
C6 H21 3.4237 no 6_456
C8 H8 3.5319 no 5_756
C8 H31B 2.9490 no 5_756
C9 H31B 2.9631 no 5_756
C10 H16 3.1381 no 6_556
C10 H23 3.4038 no 2_745
C11 H16 2.9708 no 6_556
C12 H16 3.3661 no 6_556
C14 H21 3.4121 no 6_456
C15 H20 3.1370 no 6_456
C15 H21 3.5863 no 6_456
C16 H11 3.5522 no 6_456
C16 H31C 3.4806 no 6_456
C19 H5 3.3495 no 6_556
C20 H5 3.1244 no 6_556
C20 H15 3.4879 no 6_556
C21 H5 3.0736 no 6_556
C21 H6 2.8447 no 6_556
C22 H5 3.2291 no 6_556
C22 H6 3.2306 no 6_556
C22 H9 3.4268 no 2_755
C22 H28 3.0454 no 4_755
C22 H31A 3.3228 no 4_755
C23 H5 3.4379 no 6_556
C23 H10 3.2210 no 2_755
C23 H28 3.4043 no 4_755
C23 H31A 3.2124 no 4_755
C24 H5 3.5080 no 6_556
C25 H15 3.0726 no 6_556
C25 H21 3.3049 no 6_456
C26 H9 3.4599 no 5_756
C26 H15 2.8582 no 6_556
C26 H22 3.2372 no 6_456
C27 H15 2.7799 no 6_556
C27 H22 2.8192 no 6_456
C28 H15 2.9551 no 6_556
C28 H22 3.0201 no 6_456
C28 H28 3.3974 no 7_755
C29 H15 3.1848 no 6_556
C29 H21 3.2625 no 6_456
C29 H22 3.5985 no 6_456
C30 H15 3.2101 no 6_556
C30 H21 3.0983 no 6_456
C31 H2 3.4202 no 5_756
C31 H3 3.5633 no 5_756
C31 H8 3.2768 no 5_756
C31 H9 3.4829 no 5_756
C31 H15 3.5380 no 6_556
C31 H22 3.2453 no 6_456
C31 H23 3.3595 no 4_754
C31 H31A 3.3757 no 7_755
C32 H32C 3.2681 no 7_755
C33 H10 3.0398 no 3_454
C33 H11 2.8209 no 3_454
C33 H17 3.5283 no 4_654
C33 H18 3.2466 no 4_654
C33 H24 3.2112 no 4_654
C34 H3 3.5323 no 5_656
C34 H11 3.1056 no 3_454
C34 H32B 3.3494 no 2_645
C34 H32B 3.5535 no 8_445
C35 H4 3.3393 no 5_656
C35 H11 3.0636 no 5_756
C35 H17 3.3157 no 6_456
C35 H32B 3.5656 no 2_645
H2 C31 3.4202 no 5_756
H2 H31A 3.5183 no 5_756
H2 H31B 3.1957 no 5_756
H2 H31C 3.0024 no 5_756
H3 C31 3.5633 no 5_756
H3 C34 3.5323 no 5_656
H3 H16 3.3860 no 2_645
H3 H23 3.5925 no 8_446
H3 H31A 3.5971 no 5_756
H3 H31C 2.7504 no 5_756
H4 C35 3.3393 no 5_656
H4 H10 3.2376 no 5_756
H4 H16 3.3215 no 2_645
H4 H17 2.9470 no 2_645
H4 H32A 3.0660 no 6_456
H5 C19 3.3495 no 6_456
H5 C20 3.1244 no 6_456
H5 C21 3.0736 no 6_456
H5 C22 3.2291 no 6_456
H5 C23 3.4379 no 6_456
H5 C24 3.5080 no 6_456
H5 H9 3.2075 no 5_756
H5 H10 2.9744 no 5_756
H5 H18 3.1300 no 6_456
H5 H20 3.5397 no 6_456
H5 H21 3.4790 no 6_456
H5 H30 3.2418 no 6_456
H5 H32A 3.0269 no 6_456
H6 C21 2.8447 no 6_456
H6 C22 3.2306 no 6_456
H6 H9 3.1839 no 5_756
H6 H21 2.5651 no 6_456
H6 H22 3.2344 no 6_456
H8 C8 3.5319 no 5_756
H8 C31 3.2768 no 5_756
H8 H8 3.0453 no 5_756
H8 H9 3.2585 no 5_756
H8 H26 3.4349 no 5_756
H8 H31B 2.6308 no 5_756
H8 H31C 3.0494 no 5_756
H9 C1 3.5091 no 5_756
H9 C4 3.5032 no 5_756
H9 C5 2.9975 no 5_756
H9 C6 2.9896 no 5_756
H9 C22 3.4268 no 2_745
H9 C26 3.4599 no 5_756
H9 C31 3.4829 no 5_756
H9 H5 3.2075 no 5_756
H9 H6 3.1839 no 5_756
H9 H8 3.2585 no 5_756
H9 H22 3.0746 no 2_745
H9 H26 2.9579 no 5_756
H9 H31B 2.6568 no 5_756
H10 C4 3.3753 no 5_756
H10 C5 3.2166 no 5_756
H10 C23 3.2210 no 2_745
H10 C33 3.0398 no 3_655
H10 H4 3.2376 no 5_756
H10 H5 2.9744 no 5_756
H10 H16 3.4338 no 6_556
H10 H23 2.9951 no 2_745
H11 C16 3.5522 no 6_556
H11 C33 2.8209 no 3_655
H11 C34 3.1056 no 3_655
H11 C35 3.0636 no 5_756
H11 H16 3.1522 no 6_556
H14 H21 3.3865 no 6_456
H15 C20 3.4879 no 6_456
H15 C25 3.0726 no 6_456
H15 C26 2.8582 no 6_456
H15 C27 2.7799 no 6_456
H15 C28 2.9551 no 6_456
H15 C29 3.1848 no 6_456
H15 C30 3.2101 no 6_456
H15 C31 3.5380 no 6_456
H15 H20 2.6470 no 6_456
H15 H26 3.3430 no 6_456
H15 H28 3.4683 no 6_456
H15 H31C 3.2875 no 6_456
H16 C10 3.1381 no 6_456
H16 C11 2.9708 no 6_456
H16 C12 3.3661 no 6_456
H16 H3 3.3860 no 2_655
H16 H4 3.3215 no 2_655
H16 H10 3.4338 no 6_456
H16 H11 3.1522 no 6_456
H16 H26 3.5961 no 6_456
H16 H31C 2.9860 no 6_456
H17 C33 3.5283 no 4_655
H17 C35 3.3157 no 6_556
H17 H4 2.9470 no 2_655
H18 C33 3.2466 no 4_655
H18 H5 3.1300 no 6_556
H20 C15 3.1370 no 6_556
H20 H5 3.5397 no 6_556
H20 H15 2.6470 no 6_556
H21 C6 3.4237 no 6_556
H21 C14 3.4121 no 6_556
H21 C15 3.5863 no 6_556
H21 C25 3.3049 no 6_556
H21 C29 3.2625 no 6_556
H21 C30 3.0983 no 6_556
H21 H5 3.4790 no 6_556
H21 H6 2.5651 no 6_556
H21 H14 3.3865 no 6_556
H21 H30 3.4004 no 6_556
H21 H32B 3.4995 no 6_556
H22 C26 3.2372 no 6_556
H22 C27 2.8192 no 6_556
H22 C28 3.0201 no 6_556
H22 C29 3.5985 no 6_556
H22 C31 3.2453 no 6_556
H22 H6 3.2344 no 6_556
H22 H9 3.0746 no 2_755
H22 H28 2.7459 no 4_755
H22 H28 3.2943 no 6_556
H22 H31A 2.8210 no 4_755
H22 H31A 3.5198 no 6_556
H22 H31B 2.8489 no 6_556
H23 C10 3.4038 no 2_755
H23 C31 3.3595 no 4_755
H23 H3 3.5925 no 8_556
H23 H10 2.9951 no 2_755
H23 H28 3.3840 no 4_755
H23 H31A 2.5940 no 4_755
H23 H31C 3.3453 no 4_755
H24 O1 3.1406 no 4_655
H24 C33 3.2112 no 4_655
H26 H8 3.4349 no 5_756
H26 H9 2.9579 no 5_756
H26 H15 3.3430 no 6_556
H26 H16 3.5961 no 6_556
H28 C22 3.0454 no 4_754
H28 C23 3.4043 no 4_754
H28 C28 3.3974 no 7_755
H28 H15 3.4683 no 6_556
H28 H22 2.7459 no 4_754
H28 H22 3.2943 no 6_456
H28 H23 3.3840 no 4_754
H28 H28 2.9007 no 7_755
H30 H5 3.2418 no 6_556
H30 H21 3.4004 no 6_456
H31A C22 3.3228 no 4_754
H31A C23 3.2124 no 4_754
H31A C31 3.3757 no 7_755
H31A H2 3.5183 no 5_756
H31A H3 3.5971 no 5_756
H31A H22 2.8210 no 4_754
H31A H22 3.5198 no 6_456
H31A H23 2.5940 no 4_754
H31A H31A 2.9923 no 7_755
H31A H31B 2.9430 no 7_755
H31B C8 2.9490 no 5_756
H31B C9 2.9631 no 5_756
H31B H2 3.1957 no 5_756
H31B H8 2.6308 no 5_756
H31B H9 2.6568 no 5_756
H31B H22 2.8489 no 6_456
H31B H31A 2.9430 no 7_755
H31B H31B 3.4286 no 7_755
H31C C2 3.1743 no 5_756
H31C C3 3.0437 no 5_756
H31C C16 3.4806 no 6_556
H31C H2 3.0024 no 5_756
H31C H3 2.7504 no 5_756
H31C H8 3.0494 no 5_756
H31C H15 3.2875 no 6_556
H31C H16 2.9860 no 6_556
H31C H23 3.3453 no 4_754
H32A N2 2.9707 no 6_556
H32A C4 2.9885 no 6_556
H32A C5 2.9795 no 6_556
H32A H4 3.0660 no 6_556
H32A H5 3.0269 no 6_556
H32B C34 3.3494 no 2_655
H32B C34 3.5535 no 8_555
H32B C35 3.5656 no 2_655
H32B H21 3.4995 no 6_456
H32B H32C 3.0407 no 7_755
H32C N2 3.1327 no 6_556
H32C C32 3.2681 no 7_755
H32C H32B 3.0407 no 7_755
H32C H32C 2.6805 no 7_755

loop_
_geom_torsion_atom_site_label_1
_geom_torsion_atom_site_label_2
_geom_torsion_atom_site_label_3
_geom_torsion_atom_site_label_4
_geom_torsion
_geom_torsion_publ_flag
_geom_torsion_site_symmetry_1
_geom_torsion_site_symmetry_3
_geom_torsion_site_symmetry_4
P1 Mo1 P1 N3 -171.771(17) no . 7_756 7_756
P1 Mo1 P1 C1 76.96(3) no . 7_756 7_756
P1 Mo1 P1 C7 -55.40(3) no . 7_756 7_756
P1 Mo1 P1 N3 -171.771(17) no 7_756 . .
P1 Mo1 P1 C1 76.96(3) no 7_756 . .
P1 Mo1 P1 C7 -55.40(3) no 7_756 . .
P1 Mo1 P2 N3 -0.457(17) no . . .
P1 Mo1 P2 C13 114.93(4) no . . .
P1 Mo1 P2 C19 -111.12(3) no . . .
P2 Mo1 P1 N3 0.457(17) no . . .
P2 Mo1 P1 C1 -110.81(3) no . . .
P2 Mo1 P1 C7 116.83(3) no . . .
N1 Mo1 P1 N3 94.96(5) no . . .
N1 Mo1 P1 C1 -16.31(6) no . . .
N1 Mo1 P1 C7 -148.67(6) no . . .
N1 Mo1 P1 N3 -83.73(5) no 7_756 . .
N1 Mo1 P1 C1 165.00(5) no 7_756 . .
N1 Mo1 P1 C7 32.64(6) no 7_756 . .
P1 Mo1 P2 N3 -0.457(17) no 7_756 7_756 7_756
P1 Mo1 P2 C13 114.93(4) no 7_756 7_756 7_756
P1 Mo1 P2 C19 -111.12(3) no 7_756 7_756 7_756
P2 Mo1 P1 N3 0.457(17) no 7_756 7_756 7_756
P2 Mo1 P1 C1 -110.81(3) no 7_756 7_756 7_756
P2 Mo1 P1 C7 116.83(3) no 7_756 7_756 7_756
N1 Mo1 P1 N3 -83.73(5) no . 7_756 7_756
N1 Mo1 P1 C1 165.00(5) no . 7_756 7_756
N1 Mo1 P1 C7 32.64(6) no . 7_756 7_756
N1 Mo1 P1 N3 94.96(5) no 7_756 7_756 7_756
N1 Mo1 P1 C1 -16.31(6) no 7_756 7_756 7_756
N1 Mo1 P1 C7 -148.67(6) no 7_756 7_756 7_756
P2 Mo1 P2 N3 -172.773(17) no . 7_756 7_756
P2 Mo1 P2 C13 -57.39(4) no . 7_756 7_756
P2 Mo1 P2 C19 76.57(3) no . 7_756 7_756
P2 Mo1 P2 N3 -172.773(17) no 7_756 . .
P2 Mo1 P2 C13 -57.39(4) no 7_756 . .
P2 Mo1 P2 C19 76.57(3) no 7_756 . .
N1 Mo1 P2 N3 -85.50(5) no . . .
N1 Mo1 P2 C13 29.88(6) no . . .
N1 Mo1 P2 C19 163.84(5) no . . .
N1 Mo1 P2 N3 95.83(5) no 7_756 . .
N1 Mo1 P2 C13 -148.79(6) no 7_756 . .
N1 Mo1 P2 C19 -14.83(5) no 7_756 . .
N1 Mo1 P2 N3 95.83(5) no . 7_756 7_756
N1 Mo1 P2 C13 -148.79(6) no . 7_756 7_756
N1 Mo1 P2 C19 -14.83(5) no . 7_756 7_756
N1 Mo1 P2 N3 -85.50(5) no 7_756 7_756 7_756
N1 Mo1 P2 C13 29.88(6) no 7_756 7_756 7_756
N1 Mo1 P2 C19 163.84(5) no 7_756 7_756 7_756
Mo1 P1 N3 P2 -0.59(8) no . . .
Mo1 P1 N3 C25 178.20(14) no . . .
Mo1 P1 C1 C2 -69.81(14) no . . .
Mo1 P1 C1 C6 101.05(14) no . . .
Mo1 P1 C7 C8 133.46(12) no . . .
Mo1 P1 C7 C12 -42.28(17) no . . .
N3 P1 C1 C2 -175.71(12) no . . .
N3 P1 C1 C6 -4.86(17) no . . .
C1 P1 N3 P2 118.44(9) no . . .
C1 P1 N3 C25 -62.77(17) no . . .
N3 P1 C7 C8 -114.78(15) no . . .
N3 P1 C7 C12 69.47(15) no . . .
C7 P1 N3 P2 -131.14(9) no . . .
C7 P1 N3 C25 47.65(18) no . . .
C1 P1 C7 C8 -3.11(18) no . . .
C1 P1 C7 C12 -178.85(13) no . . .
C7 P1 C1 C2 71.98(15) no . . .
C7 P1 C1 C6 -117.17(15) no . . .
Mo1 P2 N3 P1 0.59(8) no . . .
Mo1 P2 N3 C25 -178.23(14) no . . .
Mo1 P2 C13 C14 -47.85(17) no . . .
Mo1 P2 C13 C18 129.22(13) no . . .
Mo1 P2 C19 C20 94.26(14) no . . .
Mo1 P2 C19 C24 -73.76(14) no . . .
N3 P2 C13 C14 63.34(15) no . . .
N3 P2 C13 C18 -119.59(15) no . . .
C13 P2 N3 P1 -130.38(9) no . . .
C13 P2 N3 C25 50.80(17) no . . .
N3 P2 C19 C20 -10.84(17) no . . .
N3 P2 C19 C24 -178.86(13) no . . .
C19 P2 N3 P1 118.03(10) no . . .
C19 P2 N3 C25 -60.78(17) no . . .
C13 P2 C19 C20 -122.66(15) no . . .
C13 P2 C19 C24 69.32(15) no . . .
C19 P2 C13 C14 175.13(13) no . . .
C19 P2 C13 C18 -7.80(18) no . . .
C33 O1 C33 C34 16.1(7) no . 7_655 7_655
C33 O1 C33 C35 -41.4(9) no . 7_655 .
C33 O1 C33 C34 16.1(7) no 7_655 . .
C33 O1 C33 C35 -41.4(9) no 7_655 . 7_655
C33 O1 C35 C33 151.6(6) no . . 7_655
C33 O1 C35 C34 12.2(6) no . . .
C33 O1 C35 C34 58.4(6) no . . 7_655
C35 O1 C33 C34 -9.5(5) no . . .
C35 O1 C33 C35 -67.1(6) no . . 7_655
C33 O1 C35 C33 0.0(5) no . 7_655 .
C33 O1 C35 C34 -139.4(10) no . 7_655 7_655
C33 O1 C35 C34 -93.2(8) no . 7_655 .
C35 O1 C33 C34 57.6(7) no 7_655 . .
C35 O1 C33 C35 0.0(7) no 7_655 . 7_655
C33 O1 C35 C33 0.0(5) no 7_655 . 7_655
C33 O1 C35 C34 -139.4(10) no 7_655 . .
C33 O1 C35 C34 -93.2(8) no 7_655 . 7_655
C35 O1 C33 C34 57.6(7) no . 7_655 7_655
C35 O1 C33 C35 0.0(7) no . 7_655 .
C33 O1 C35 C33 151.6(6) no 7_655 7_655 .
C33 O1 C35 C34 12.2(6) no 7_655 7_655 7_655
C33 O1 C35 C34 58.4(6) no 7_655 7_655 .
C35 O1 C33 C34 -9.5(5) no 7_655 7_655 7_655
C35 O1 C33 C35 -67.1(6) no 7_655 7_655 .
C35 O1 C35 C33 115.4(7) no . 7_655 .
C35 O1 C35 C34 -24.1(6) no . 7_655 7_655
C35 O1 C35 C34 22.2(5) no . 7_655 .
C35 O1 C35 C33 115.4(7) no 7_655 . 7_655
C35 O1 C35 C34 -24.1(6) no 7_655 . .
C35 O1 C35 C34 22.2(5) no 7_655 . 7_655
P1 N3 C25 C26 -3.9(3) no . . .
P1 N3 C25 C30 176.48(12) no . . .
P2 N3 C25 C26 174.55(12) no . . .
P2 N3 C25 C30 -5.1(3) no . . .
P1 C1 C2 C3 173.13(14) no . . .
P1 C1 C6 C5 -171.76(13) no . . .
C2 C1 C6 C5 -1.0(3) no . . .
C6 C1 C2 C3 1.9(3) no . . .
C1 C2 C3 C4 -1.0(4) no . . .
C2 C3 C4 C5 -0.9(4) no . . .
C3 C4 C5 C6 1.8(4) no . . .
C4 C5 C6 C1 -0.8(4) no . . .
P1 C7 C8 C9 -174.69(15) no . . .
P1 C7 C12 C11 175.20(15) no . . .
C8 C7 C12 C11 -0.8(4) no . . .
C12 C7 C8 C9 1.0(4) no . . .
C7 C8 C9 C10 -0.1(5) no . . .
C8 C9 C10 C11 -1.1(5) no . . .
C9 C10 C11 C12 1.3(5) no . . .
C10 C11 C12 C7 -0.4(4) no . . .
P2 C13 C14 C15 176.09(14) no . . .
P2 C13 C18 C17 -176.10(16) no . . .
C14 C13 C18 C17 0.9(4) no . . .
C18 C13 C14 C15 -1.2(4) no . . .
C13 C14 C15 C16 0.3(4) no . . .
C14 C15 C16 C17 0.9(5) no . . .
C15 C16 C17 C18 -1.2(5) no . . .
C16 C17 C18 C13 0.3(5) no . . .
P2 C19 C20 C21 -168.18(14) no . . .
P2 C19 C24 C23 170.19(15) no . . .
C20 C19 C24 C23 1.7(4) no . . .
C24 C19 C20 C21 -0.3(3) no . . .
C19 C20 C21 C22 -1.2(4) no . . .
C20 C21 C22 C23 1.3(4) no . . .
C21 C22 C23 C24 0.1(5) no . . .
C22 C23 C24 C19 -1.6(4) no . . .
N3 C25 C26 C27 -178.34(16) no . . .
N3 C25 C30 C29 -179.53(16) no . . .
C26 C25 C30 C29 0.8(3) no . . .
C30 C25 C26 C27 1.3(3) no . . .
C25 C26 C27 C28 -2.2(3) no . . .
C25 C26 C27 C31 177.05(16) no . . .
C26 C27 C28 C29 0.9(4) no . . .
C31 C27 C28 C29 -178.3(2) no . . .
C27 C28 C29 C30 1.2(4) no . . .
C27 C28 C29 C32 -177.86(18) no . . .
C28 C29 C30 C25 -2.1(3) no . . .
C32 C29 C30 C25 176.99(19) no . . .
O1 C33 C34 C34 -62.1(7) no . . 7_655
O1 C33 C34 C35 11.8(6) no . . .
O1 C33 C34 C35 -92.3(5) no . . 7_655
O1 C33 C35 O1 0.0(3) no . 7_655 .
O1 C33 C35 C34 48.2(11) no . 7_655 7_655
O1 C33 C35 C34 76.6(6) no . 7_655 .
C34 C33 C35 O1 -76.6(7) no . 7_655 .
C34 C33 C35 C34 -28.3(9) no . 7_655 7_655
C34 C33 C35 C34 -0.0(4) no . 7_655 .
C35 C33 C34 C34 30.2(10) no 7_655 . 7_655
C35 C33 C34 C35 104.1(10) no 7_655 . .
C35 C33 C34 C35 0.0(8) no 7_655 . 7_655
C33 C34 C34 C33 79.9(7) no . 7_655 7_655
C33 C34 C34 C35 -20.7(5) no . 7_655 7_655
C33 C34 C34 C35 100.6(6) no . 7_655 .
C33 C34 C35 O1 -9.7(6) no . . .
C33 C34 C35 C33 -48.8(14) no . . 7_655
C33 C34 C35 C34 -90.6(8) no . . 7_655
C33 C34 C35 O1 56.4(7) no . 7_655 .
C33 C34 C35 C33 0.0(4) no . 7_655 .
C33 C34 C35 C34 145.1(11) no . 7_655 7_655
C34 C34 C35 O1 80.9(8) no 7_655 . .
C34 C34 C35 C33 41.7(13) no 7_655 . 7_655
C34 C34 C35 C34 0.0(6) no 7_655 . 7_655
C35 C34 C34 C33 -20.7(8) no . 7_655 7_655
C35 C34 C34 C35 -121.3(8) no . 7_655 7_655
C35 C34 C34 C35 0.0(6) no . 7_655 .
C34 C34 C35 O1 -88.6(8) no 7_655 7_655 .
C34 C34 C35 C33 -145.1(11) no 7_655 7_655 .
C34 C34 C35 C34 0.0(6) no 7_655 7_655 7_655
C35 C34 C34 C33 100.6(8) no 7_655 7_655 7_655
C35 C34 C34 C35 0.0(6) no 7_655 7_655 7_655
C35 C34 C34 C35 121.3(8) no 7_655 7_655 .
C35 C34 C35 O1 -29.5(9) no . 7_655 .
C35 C34 C35 C33 -85.9(10) no . 7_655 .
C35 C34 C35 C34 59.2(9) no . 7_655 7_655
C35 C34 C35 O1 29.1(8) no 7_655 . .
C35 C34 C35 C33 -10.1(16) no 7_655 . 7_655
C35 C34 C35 C34 -51.8(8) no 7_655 . 7_655
